data_8105878
loop_
_publ_author_name
'Jia, Guo-Kai'
'Xiu-Wen, Chen'
'Jing-Kun, Lv'
'Chen, Xiao-Ming'

_publ_section_title
;
 Crystal structure of 2-(naphthalen-2-yl)-1,8-naphthyridine, C18H12N2
;
_journal_issue 5
_journal_name_full 'Zeitschrift f\"ur Kristallographie - New Crystal Structures'
_journal_page_first 873
_journal_page_last 874
_journal_paper_doi 10.1515/ncrs-2019-0061
_journal_volume 234
_journal_year 2019
_chemical_formula_moiety 'C18 H12 N2'
_chemical_formula_sum 'C18 H12 N2'
_chemical_formula_weight 256.30
_space_group_crystal_system monoclinic
_space_group_IT_number 14
_space_group_name_Hall '-P 2ybc'
_space_group_name_H-M_alt 'P 1 21/c 1'
_atom_sites_solution_hydrogens geom
_cell_angle_alpha 90
_cell_angle_beta 95.805(2)
_cell_angle_gamma 90
_cell_formula_units_Z 4
_cell_length_a 27.514(5)
_cell_length_b 6.3231(11)
_cell_length_c 7.4175(13)
_cell_measurement_reflns_used 4626
_cell_measurement_temperature 296(2)
_cell_measurement_theta_max 27.09
_cell_measurement_theta_min 2.23
_cell_volume 1283.8(4)
_computing_cell_refinement 'SAINT v8.34A (Bruker, 2013)'
_computing_data_reduction 'SAINT v8.34A (Bruker, 2013)'
_computing_molecular_graphics 'Olex2 (Dolomanov et al., 2009)'
_computing_publication_material 'Olex2 (Dolomanov et al., 2009)'
_computing_structure_refinement 'ShelXL (Sheldrick, 2015)'
_diffrn_ambient_temperature 296.15
_diffrn_measured_fraction_theta_full 0.998
_diffrn_measured_fraction_theta_max 0.992
_diffrn_measurement_device_type 'Bruker APEX-II CCD'
_diffrn_measurement_method '\f and \w scans'
_diffrn_radiation_type MoK\a
_diffrn_radiation_wavelength 0.71073
_diffrn_reflns_av_R_equivalents 0.0195
_diffrn_reflns_av_unetI/netI 0.0145
_diffrn_reflns_Laue_measured_fraction_full 0.998
_diffrn_reflns_Laue_measured_fraction_max 0.992
_diffrn_reflns_limit_h_max 35
_diffrn_reflns_limit_h_min -35
_diffrn_reflns_limit_k_max 8
_diffrn_reflns_limit_k_min -8
_diffrn_reflns_limit_l_max 9
_diffrn_reflns_limit_l_min -9
_diffrn_reflns_number 13579
_diffrn_reflns_point_group_measured_fraction_full 0.998
_diffrn_reflns_point_group_measured_fraction_max 0.992
_diffrn_reflns_theta_full 25.242
_diffrn_reflns_theta_max 27.283
_diffrn_reflns_theta_min 1.488
_diffrn_standards_number 0
_exptl_absorpt_coefficient_mu 0.079
_exptl_absorpt_correction_T_max 0.7456
_exptl_absorpt_correction_T_min 0.7032
_exptl_absorpt_correction_type multi-scan
_exptl_absorpt_process_details
;
SADABS-2014/5 (Bruker,2014/5) was used for absorption correction.
wR2(int) was 0.0535 before and 0.0327 after correction.
The Ratio of minimum to maximum transmission is 0.9431.
The \l/2 correction factor is 0.00150.
;
_exptl_crystal_colour yellow
_exptl_crystal_density_diffrn 1.326
_exptl_crystal_description block
_exptl_crystal_F_000 536
_exptl_crystal_size_max 0.36
_exptl_crystal_size_mid 0.30
_exptl_crystal_size_min 0.24
_refine_diff_density_max 0.221
_refine_diff_density_min -0.128
_refine_diff_density_rms 0.036
_refine_ls_extinction_coef .
_refine_ls_extinction_method none
_refine_ls_goodness_of_fit_ref 1.046
_refine_ls_hydrogen_treatment constr
_refine_ls_matrix_type full
_refine_ls_number_parameters 181
_refine_ls_number_reflns 2862
_refine_ls_number_restraints 0
_refine_ls_restrained_S_all 1.046
_refine_ls_R_factor_all 0.0561
_refine_ls_R_factor_gt 0.0439
_refine_ls_shift/su_max 0.000
_refine_ls_shift/su_mean 0.000
_refine_ls_structure_factor_coef Fsqd
_refine_ls_weighting_details
;
 w=1/[\s^2^(Fo^2^)+(0.0644P)^2^+0.1945P]
 where P=(Fo^2^+2Fc^2^)/3
;
_refine_ls_weighting_scheme calc
_refine_ls_wR_factor_gt 0.1141
_refine_ls_wR_factor_ref 0.1233
_reflns_Friedel_coverage 0.000
_reflns_Friedel_fraction_full .
_reflns_Friedel_fraction_max .
_reflns_number_gt 2245
_reflns_number_total 2862
_reflns_threshold_expression 'I > 2\s(I)'
_cod_data_source_file suppl_ncrs-2019-0061_suppl.cif
_cod_data_source_block 1
_cod_database_code 8105878
_shelx_space_group_comment
;
The symmetry employed for this shelxl refinement is uniquely defined
by the following loop, which should always be used as a source of
symmetry information in preference to the above space-group names.
They are only intended as comments.
;
_olex2_refinement_description
;
1. Fixed Uiso
 At 1.2 times of:
  All C(H) groups
2.a Aromatic/amide H refined with riding coordinates:
 C1(H1), C2(H2), C6(H6), C7(H7), C9(H9), C10(H10), C11(H11), C12(H12),
 C14(H14), C15(H15), C17(H17), C18(H18)
;
_olex2_submission_special_instructions 'No special instructions were received'

loop_
_space_group_symop_operation_xyz
'x, y, z'
'-x, y+1/2, -z+1/2'
'-x, -y, -z'
'x, -y-1/2, z-1/2'

loop_
_atom_site_label
_atom_site_type_symbol
_atom_site_fract_x
_atom_site_fract_y
_atom_site_fract_z
_atom_site_U_iso_or_equiv
_atom_site_adp_type
_atom_site_occupancy
_atom_site_site_symmetry_order
_atom_site_calc_flag
_atom_site_refinement_flags_posn
_atom_site_refinement_flags_adp
_atom_site_refinement_flags_occupancy
_atom_site_disorder_assembly
_atom_site_disorder_group
N1 N 0.10055(4) 0.46526(19) 0.74640(16) 0.0535(3) Uani 1 1 d . . . . .
N2 N 0.17913(4) 0.52998(16) 0.87154(14) 0.0417(3) Uani 1 1 d . . . . .
C1 C 0.04647(5) 0.7524(3) 0.6512(2) 0.0594(4) Uani 1 1 d . . . . .
H1 H 0.0158 0.7931 0.5982 0.071 Uiso 1 1 calc R . . . .
C2 C 0.05829(5) 0.5394(3) 0.6747(2) 0.0585(4) Uani 1 1 d . . . . .
H2 H 0.0343 0.4412 0.6365 0.070 Uiso 1 1 calc R . . . .
C3 C 0.13559(4) 0.6105(2) 0.80191(16) 0.0407(3) Uani 1 1 d . . . . .
C4 C 0.21444(4) 0.66502(19) 0.92501(15) 0.0379(3) Uani 1 1 d . . . . .
C5 C 0.26233(4) 0.57577(19) 0.99495(15) 0.0381(3) Uani 1 1 d . . . . .
C6 C 0.26498(5) 0.3769(2) 1.08411(16) 0.0428(3) Uani 1 1 d . . . . .
H6 H 0.2363 0.3044 1.1002 0.051 Uiso 1 1 calc R . . . .
C7 C 0.30872(5) 0.2907(2) 1.14623(17) 0.0472(3) Uani 1 1 d . . . . .
H7 H 0.3095 0.1606 1.2049 0.057 Uiso 1 1 calc R . . . .
C8 C 0.35313(5) 0.3952(2) 1.12336(16) 0.0451(3) Uani 1 1 d . . . . .
C9 C 0.39936(5) 0.3098(3) 1.18509(19) 0.0588(4) Uani 1 1 d . . . . .
H9 H 0.4013 0.1795 1.2435 0.071 Uiso 1 1 calc R . . . .
C10 C 0.44096(6) 0.4166(3) 1.1597(2) 0.0693(5) Uani 1 1 d . . . . .
H10 H 0.4711 0.3585 1.2011 0.083 Uiso 1 1 calc R . . . .
C11 C 0.20791(5) 0.8865(2) 0.91738(18) 0.0452(3) Uani 1 1 d . . . . .
H11 H 0.2334 0.9758 0.9599 0.054 Uiso 1 1 calc R . . . .
C12 C 0.16456(5) 0.9687(2) 0.84820(18) 0.0478(3) Uani 1 1 d . . . . .
H12 H 0.1600 1.1144 0.8424 0.057 Uiso 1 1 calc R . . . .
C13 C 0.12665(4) 0.8308(2) 0.78540(16) 0.0430(3) Uani 1 1 d . . . . .
C14 C 0.08064(5) 0.8994(2) 0.70737(19) 0.0539(4) Uani 1 1 d . . . . .
H14 H 0.0737 1.0429 0.6945 0.065 Uiso 1 1 calc R . . . .
C15 C 0.30521(4) 0.6807(2) 0.97272(16) 0.0408(3) Uani 1 1 d . . . . .
H15 H 0.3038 0.8115 0.9150 0.049 Uiso 1 1 calc R . . . .
C16 C 0.35106(4) 0.5952(2) 1.03508(16) 0.0426(3) Uani 1 1 d . . . . .
C17 C 0.43908(5) 0.6128(3) 1.0719(2) 0.0653(4) Uani 1 1 d . . . . .
H17 H 0.4679 0.6834 1.0549 0.078 Uiso 1 1 calc R . . . .
C18 C 0.39533(5) 0.7010(3) 1.01124(19) 0.0540(4) Uani 1 1 d . . . . .
H18 H 0.3945 0.8318 0.9537 0.065 Uiso 1 1 calc R . . . .

loop_
_atom_site_aniso_label
_atom_site_aniso_U_11
_atom_site_aniso_U_22
_atom_site_aniso_U_33
_atom_site_aniso_U_23
_atom_site_aniso_U_13
_atom_site_aniso_U_12
N1 0.0508(7) 0.0495(7) 0.0586(7) -0.0018(5) -0.0020(5) -0.0094(5)
N2 0.0447(6) 0.0362(5) 0.0439(6) -0.0005(4) 0.0032(4) -0.0030(4)
C1 0.0454(8) 0.0760(11) 0.0553(8) -0.0022(7) -0.0015(6) 0.0068(7)
C2 0.0481(8) 0.0668(10) 0.0590(9) -0.0041(7) -0.0029(6) -0.0105(7)
C3 0.0434(7) 0.0405(7) 0.0385(6) -0.0002(5) 0.0052(5) -0.0042(5)
C4 0.0425(6) 0.0361(6) 0.0357(6) -0.0020(5) 0.0074(5) -0.0027(5)
C5 0.0430(7) 0.0354(6) 0.0357(6) -0.0040(5) 0.0038(5) 0.0002(5)
C6 0.0496(7) 0.0375(7) 0.0420(7) -0.0023(5) 0.0078(5) -0.0035(5)
C7 0.0596(8) 0.0394(7) 0.0428(7) 0.0043(5) 0.0061(6) 0.0039(6)
C8 0.0491(7) 0.0517(8) 0.0340(6) -0.0020(5) 0.0026(5) 0.0068(6)
C9 0.0593(9) 0.0705(10) 0.0458(8) 0.0042(7) 0.0020(6) 0.0175(8)
C10 0.0479(8) 0.1045(14) 0.0541(9) 0.0013(9) -0.0019(7) 0.0190(9)
C11 0.0452(7) 0.0364(7) 0.0542(7) -0.0045(5) 0.0061(6) -0.0049(5)
C12 0.0534(8) 0.0332(6) 0.0576(8) -0.0009(6) 0.0099(6) 0.0029(6)
C13 0.0448(7) 0.0442(7) 0.0408(7) 0.0011(5) 0.0085(5) 0.0025(5)
C14 0.0527(8) 0.0549(8) 0.0541(8) 0.0021(6) 0.0056(6) 0.0110(7)
C15 0.0458(7) 0.0389(6) 0.0378(6) 0.0012(5) 0.0038(5) -0.0012(5)
C16 0.0437(7) 0.0507(7) 0.0334(6) -0.0033(5) 0.0040(5) -0.0001(5)
C17 0.0436(8) 0.0975(13) 0.0546(9) -0.0049(9) 0.0041(6) -0.0058(8)
C18 0.0481(8) 0.0672(9) 0.0465(7) -0.0009(7) 0.0041(6) -0.0063(7)

loop_
_atom_type_symbol
_atom_type_description
_atom_type_scat_dispersion_real
_atom_type_scat_dispersion_imag
_atom_type_scat_source
C C 0.0033 0.0016 'International Tables Vol C Tables 4.2.6.8 and 6.1.1.4'
H H 0.0000 0.0000 'International Tables Vol C Tables 4.2.6.8 and 6.1.1.4'
N N 0.0061 0.0033 'International Tables Vol C Tables 4.2.6.8 and 6.1.1.4'

loop_
_geom_angle_atom_site_label_1
_geom_angle_atom_site_label_2
_geom_angle_atom_site_label_3
_geom_angle
_geom_angle_site_symmetry_1
_geom_angle_site_symmetry_3
C2 N1 C3 116.81(12) . .
C4 N2 C3 117.76(11) . .
C2 C1 H1 120.7 . .
C14 C1 H1 120.7 . .
C14 C1 C2 118.57(13) . .
N1 C2 C1 125.52(14) . .
N1 C2 H2 117.2 . .
C1 C2 H2 117.2 . .
N1 C3 C13 121.61(12) . .
N2 C3 N1 115.64(11) . .
N2 C3 C13 122.75(11) . .
N2 C4 C5 117.39(11) . .
N2 C4 C11 122.76(11) . .
C11 C4 C5 119.85(11) . .
C6 C5 C4 120.24(11) . .
C15 C5 C4 121.18(11) . .
C15 C5 C6 118.57(11) . .
C5 C6 H6 119.5 . .
C7 C6 C5 121.01(12) . .
C7 C6 H6 119.5 . .
C6 C7 H7 119.4 . .
C6 C7 C8 121.25(12) . .
C8 C7 H7 119.4 . .
C7 C8 C9 122.85(13) . .
C7 C8 C16 118.39(11) . .
C9 C8 C16 118.76(13) . .
C8 C9 H9 119.7 . .
C10 C9 C8 120.53(15) . .
C10 C9 H9 119.7 . .
C9 C10 H10 119.6 . .
C9 C10 C17 120.88(14) . .
C17 C10 H10 119.6 . .
C4 C11 H11 120.0 . .
C12 C11 C4 119.99(12) . .
C12 C11 H11 120.0 . .
C11 C12 H12 120.5 . .
C11 C12 C13 118.94(12) . .
C13 C12 H12 120.5 . .
C12 C13 C3 117.77(11) . .
C12 C13 C14 123.58(13) . .
C14 C13 C3 118.66(12) . .
C1 C14 C13 118.82(14) . .
C1 C14 H14 120.6 . .
C13 C14 H14 120.6 . .
C5 C15 H15 119.1 . .
C5 C15 C16 121.70(12) . .
C16 C15 H15 119.1 . .
C15 C16 C8 119.06(12) . .
C15 C16 C18 122.07(13) . .
C18 C16 C8 118.87(12) . .
C10 C17 H17 119.8 . .
C18 C17 C10 120.46(15) . .
C18 C17 H17 119.8 . .
C16 C18 H18 119.7 . .
C17 C18 C16 120.51(15) . .
C17 C18 H18 119.7 . .

loop_
_geom_bond_atom_site_label_1
_geom_bond_atom_site_label_2
_geom_bond_distance
_geom_bond_site_symmetry_2
N1 C2 1.3149(18) .
N1 C3 1.3645(16) .
N2 C3 1.3549(16) .
N2 C4 1.3238(15) .
C1 H1 0.9300 .
C1 C2 1.393(2) .
C1 C14 1.357(2) .
C2 H2 0.9300 .
C3 C13 1.4176(18) .
C4 C5 1.4786(16) .
C4 C11 1.4122(18) .
C5 C6 1.4194(17) .
C5 C15 1.3778(16) .
C6 H6 0.9300 .
C6 C7 1.3583(18) .
C7 H7 0.9300 .
C7 C8 1.4140(19) .
C8 C9 1.4147(18) .
C8 C16 1.4226(19) .
C9 H9 0.9300 .
C9 C10 1.358(2) .
C10 H10 0.9300 .
C10 C17 1.400(3) .
C11 H11 0.9300 .
C11 C12 1.3538(18) .
C12 H12 0.9300 .
C12 C13 1.4028(18) .
C13 C14 1.4064(18) .
C14 H14 0.9300 .
C15 H15 0.9300 .
C15 C16 1.4073(17) .
C16 C18 1.4166(19) .
C17 H17 0.9300 .
C17 C18 1.361(2) .
C18 H18 0.9300 .

loop_
_geom_torsion_atom_site_label_1
_geom_torsion_atom_site_label_2
_geom_torsion_atom_site_label_3
_geom_torsion_atom_site_label_4
_geom_torsion
_geom_torsion_site_symmetry_1
_geom_torsion_site_symmetry_2
_geom_torsion_site_symmetry_3
_geom_torsion_site_symmetry_4
N1 C3 C13 C12 179.16(12) . . . .
N1 C3 C13 C14 -0.90(19) . . . .
N2 C3 C13 C12 -1.45(18) . . . .
N2 C3 C13 C14 178.49(11) . . . .
N2 C4 C5 C6 -30.33(15) . . . .
N2 C4 C5 C15 148.53(12) . . . .
N2 C4 C11 C12 -2.01(19) . . . .
C2 N1 C3 N2 -178.60(12) . . . .
C2 N1 C3 C13 0.83(19) . . . .
C2 C1 C14 C13 0.6(2) . . . .
C3 N1 C2 C1 -0.1(2) . . . .
C3 N2 C4 C5 -177.94(10) . . . .
C3 N2 C4 C11 2.02(17) . . . .
C3 C13 C14 C1 0.17(19) . . . .
C4 N2 C3 N1 179.14(11) . . . .
C4 N2 C3 C13 -0.28(17) . . . .
C4 C5 C6 C7 178.78(11) . . . .
C4 C5 C15 C16 -178.55(10) . . . .
C4 C11 C12 C13 0.16(19) . . . .
C5 C4 C11 C12 177.95(11) . . . .
C5 C6 C7 C8 -0.42(19) . . . .
C5 C15 C16 C8 -0.01(18) . . . .
C5 C15 C16 C18 179.38(11) . . . .
C6 C5 C15 C16 0.33(18) . . . .
C6 C7 C8 C9 -179.55(12) . . . .
C6 C7 C8 C16 0.73(19) . . . .
C7 C8 C9 C10 179.99(14) . . . .
C7 C8 C16 C15 -0.51(18) . . . .
C7 C8 C16 C18 -179.92(11) . . . .
C8 C9 C10 C17 -0.1(2) . . . .
C8 C16 C18 C17 0.0(2) . . . .
C9 C8 C16 C15 179.76(11) . . . .
C9 C8 C16 C18 0.35(18) . . . .
C9 C10 C17 C18 0.4(2) . . . .
C10 C17 C18 C16 -0.3(2) . . . .
C11 C4 C5 C6 149.70(12) . . . .
C11 C4 C5 C15 -31.44(17) . . . .
C11 C12 C13 C3 1.45(18) . . . .
C11 C12 C13 C14 -178.49(13) . . . .
C12 C13 C14 C1 -179.90(13) . . . .
C14 C1 C2 N1 -0.7(2) . . . .
C15 C5 C6 C7 -0.11(18) . . . .
C15 C16 C18 C17 -179.43(12) . . . .
C16 C8 C9 C10 -0.3(2) . . . .
